data_7031889
loop_
_publ_author_name
'Deville, Claire'
'Granelli, Matteo'
'Downward, Alan M.'
'Besnard, C\'eline'
'Guen\'ee, Laure'
'Williams, Alan F.'

_publ_section_title
;
 Helicity inversion and redox chemistry of chiral manganese(ii) cubanes.
;
_journal_issue 34
_journal_name_full 'Dalton transactions (Cambridge, England : 2003)'
_journal_page_first 12917
_journal_paper_doi 10.1039/c4dt01590h
_journal_volume 43
_journal_year 2014
_chemical_absolute_configuration ad
_chemical_formula_moiety 'C68 H60 Mn4 N18 O6, 2(C4 H10 O), 4(Cl O4), C2 H3 N'
_chemical_formula_sum 'C78 H83 Cl4 Mn4 N19 O24'
_chemical_formula_weight 2032.19
_chemical_name_systematic
; 
 ? 
;
_space_group_IT_number 5
_space_group_name_Hall 'C 2y'
_symmetry_cell_setting monoclinic
_symmetry_space_group_name_Hall 'C 2y'
_symmetry_space_group_name_H-M 'C 1 2 1'
_atom_sites_solution_hydrogens geom
_atom_sites_solution_primary direct
_atom_sites_solution_secondary difmap
_audit_creation_method SHELXL-97
_cell_angle_alpha 90.00
_cell_angle_beta 101.031(6)
_cell_angle_gamma 90.00
_cell_formula_units_Z 2
_cell_length_a 24.259(2)
_cell_length_b 17.5767(10)
_cell_length_c 11.3099(9)
_cell_measurement_reflns_used 18335
_cell_measurement_temperature 180(2)
_cell_measurement_theta_max 27.27
_cell_measurement_theta_min 1.395
_cell_volume 4733.4(6)
_computing_cell_refinement 'STOE X-AREA'
_computing_data_collection 'STOE X-AREA'
_computing_data_reduction 'STOE X-RED'
_computing_molecular_graphics Diamond
_computing_publication_material SHELX_ACTA
_computing_structure_refinement 'SHELXL-97 (Sheldrick, 1997)'
_computing_structure_solution 'SIR97 (Sheldrick, 1990)'
_diffrn_ambient_temperature 180(2)
_diffrn_detector 'image plate (34 cm diameter)'
_diffrn_detector_area_resol_mean 6.67
_diffrn_measured_fraction_theta_full 0.993
_diffrn_measured_fraction_theta_max 0.993
_diffrn_measurement_device '2-circle goniometer'
_diffrn_measurement_device_type 'STOE IPDS 2'
_diffrn_measurement_method \f
_diffrn_radiation_monochromator graphite
_diffrn_radiation_source 'fine-focus sealed tube'
_diffrn_radiation_type MoK\a
_diffrn_radiation_wavelength 0.71073
_diffrn_reflns_av_R_equivalents 0.0600
_diffrn_reflns_av_unetI/netI 0.0504
_diffrn_reflns_limit_h_max 30
_diffrn_reflns_limit_h_min -30
_diffrn_reflns_limit_k_max 22
_diffrn_reflns_limit_k_min -22
_diffrn_reflns_limit_l_max 14
_diffrn_reflns_limit_l_min -13
_diffrn_reflns_number 22990
_diffrn_reflns_theta_full 26.78
_diffrn_reflns_theta_max 26.78
_diffrn_reflns_theta_min 1.44
_diffrn_standards_decay_% 0
_exptl_absorpt_coefficient_mu 0.714
_exptl_absorpt_correction_T_max 0.90088
_exptl_absorpt_correction_T_min 0.7980
_exptl_absorpt_correction_type numerical
_exptl_absorpt_process_details 'XRED; Stoe & Cie, 1999'
_exptl_crystal_colour 'dark red'
_exptl_crystal_density_diffrn 1.426
_exptl_crystal_density_method 'not measured'
_exptl_crystal_description prism
_exptl_crystal_F_000 2088
_exptl_crystal_size_max 0.25
_exptl_crystal_size_mid 0.15
_exptl_crystal_size_min 0.14
_refine_diff_density_max 1.194
_refine_diff_density_min -1.625
_refine_diff_density_rms 0.123
_refine_ls_abs_structure_details 'Flack H D (1983), Acta Cryst. A39, 876-881'
_refine_ls_abs_structure_Flack 0.01(2)
_refine_ls_extinction_method none
_refine_ls_goodness_of_fit_ref 1.239
_refine_ls_hydrogen_treatment constr
_refine_ls_matrix_type full
_refine_ls_number_parameters 567
_refine_ls_number_reflns 10030
_refine_ls_number_restraints 24
_refine_ls_restrained_S_all 1.250
_refine_ls_R_factor_all 0.0744
_refine_ls_R_factor_gt 0.0672
_refine_ls_shift/su_max 0.009
_refine_ls_shift/su_mean 0.000
_refine_ls_structure_factor_coef Fsqd
_refine_ls_weighting_details 'calc w=1/[\s^2^(Fo^2^)+(0.1200P)^2^+0.0000P] where P=(Fo^2^+2Fc^2^)/3'
_refine_ls_weighting_scheme calc
_refine_ls_wR_factor_gt 0.1839
_refine_ls_wR_factor_ref 0.1894
_reflns_number_gt 8991
_reflns_number_total 10030
_reflns_threshold_expression >2sigma(I)
_cod_duplicate_entry 7031635
_cod_data_source_file c4dt01590h2.cif
_cod_data_source_block 4
_cod_original_sg_symbol_H-M C2
_cod_database_code 7031889

loop_
_symmetry_equiv_pos_as_xyz
'x, y, z'
'-x, y, -z'
'x+1/2, y+1/2, z'
'-x+1/2, y+1/2, -z'

loop_
_atom_site_label
_atom_site_type_symbol
_atom_site_fract_x
_atom_site_fract_y
_atom_site_fract_z
_atom_site_U_iso_or_equiv
_atom_site_adp_type
_atom_site_occupancy
_atom_site_symmetry_multiplicity
_atom_site_calc_flag
_atom_site_refinement_flags
_atom_site_disorder_assembly
_atom_site_disorder_group
Mn1 Mn 0.5000 0.99030(5) 1.0000 0.0262(2) Uani 1 2 d S . .
Mn2 Mn 0.5000 1.17801(5) 1.0000 0.0265(2) Uani 1 2 d S . .
Mn3 Mn 0.37774(3) 1.09723(4) 0.92954(6) 0.02877(17) Uani 1 1 d . . .
O1A O 0.43016(14) 0.9956(2) 0.8928(3) 0.0307(7) Uani 1 1 d . . .
N1A N 0.5095(2) 0.7942(3) 0.7882(5) 0.0441(10) Uani 1 1 d . . .
H1A H 0.4912 0.7586 0.7420 0.053 Uiso 1 1 calc R . .
N2A N 0.52544(18) 0.9021(2) 0.8887(4) 0.0327(8) Uani 1 1 d . . .
N3A N 0.31642(19) 0.9380(2) 0.6563(4) 0.0336(9) Uani 1 1 d . . .
H3A H 0.3243 0.8968 0.6187 0.040 Uiso 1 1 calc R . .
N4A N 0.32804(17) 1.0375(2) 0.7804(4) 0.0319(8) Uani 1 1 d . . .
C1A C 0.6604(3) 0.7569(4) 0.9024(7) 0.0589(17) Uani 1 1 d . . .
H1AA H 0.6897 0.7204 0.9084 0.071 Uiso 1 1 calc R . .
C2A C 0.6077(3) 0.7386(4) 0.8382(7) 0.0567(16) Uani 1 1 d . . .
H2A H 0.6003 0.6919 0.7958 0.068 Uiso 1 1 calc R . .
C3A C 0.5665(3) 0.7929(3) 0.8397(5) 0.0437(12) Uani 1 1 d . . .
C4A C 0.4875(2) 0.8591(3) 0.8213(5) 0.0356(10) Uani 1 1 d . . .
C5A C 0.5763(2) 0.8611(3) 0.9005(5) 0.0357(11) Uani 1 1 d . . .
C6A C 0.6310(2) 0.8807(4) 0.9583(5) 0.0462(13) Uani 1 1 d . . .
H6A H 0.6393 0.9288 0.9957 0.055 Uiso 1 1 calc R . .
C7A C 0.6718(3) 0.8268(4) 0.9582(6) 0.0523(15) Uani 1 1 d . . .
H7A H 0.7091 0.8378 0.9977 0.063 Uiso 1 1 calc R . .
C8A C 0.4256(2) 0.8769(3) 0.7809(5) 0.0382(11) Uani 1 1 d . . .
H8AA H 0.4126 0.8565 0.6987 0.046 Uiso 1 1 calc R . .
H8AB H 0.4041 0.8510 0.8353 0.046 Uiso 1 1 calc R . .
C9A C 0.4139(2) 0.9598(3) 0.7809(4) 0.0313(9) Uani 1 1 d . . .
H9A H 0.4347 0.9845 0.7229 0.038 Uiso 1 1 calc R . .
C10A C 0.3519(2) 0.9776(3) 0.7403(4) 0.0316(9) Uani 1 1 d . . .
C11A C 0.2648(2) 0.9752(3) 0.6407(4) 0.0328(10) Uani 1 1 d . . .
C12A C 0.2135(2) 0.9597(3) 0.5637(5) 0.0389(11) Uani 1 1 d . . .
H12A H 0.2087 0.9170 0.5113 0.047 Uiso 1 1 calc R . .
C13A C 0.1707(2) 1.0101(3) 0.5688(5) 0.0445(13) Uani 1 1 d . . .
H13A H 0.1352 1.0020 0.5182 0.053 Uiso 1 1 calc R . .
C14A C 0.1778(2) 1.0725(3) 0.6456(5) 0.0436(12) Uani 1 1 d . . .
H14A H 0.1468 1.1054 0.6470 0.052 Uiso 1 1 calc R . .
C15A C 0.2283(2) 1.0877(3) 0.7195(4) 0.0386(10) Uani 1 1 d . . .
H15A H 0.2331 1.1314 0.7698 0.046 Uiso 1 1 calc R . .
C16A C 0.2725(2) 1.0369(3) 0.7184(4) 0.0341(10) Uani 1 1 d . . .
O1B O 0.46398(13) 1.0818(2) 1.0778(3) 0.0314(7) Uani 1 1 d . . .
N1B N 0.46388(19) 1.2436(3) 1.1206(4) 0.0351(9) Uani 1 1 d . . .
N2B N 0.4241(2) 1.2615(3) 1.2784(4) 0.0447(11) Uani 1 1 d . . .
H2B H 0.4139 1.2530 1.3479 0.054 Uiso 1 1 calc R . .
N3B N 0.37187(18) 1.0572(3) 1.2960(4) 0.0368(9) Uani 1 1 d . . .
H3B H 0.3911 1.0511 1.3696 0.044 Uiso 1 1 calc R . .
N4B N 0.35399(16) 1.0754(2) 1.0996(3) 0.0314(8) Uani 1 1 d . . .
C1B C 0.3692(6) 1.4389(6) 1.1201(9) 0.108(4) Uani 1 1 d . . .
H1B H 0.3465 1.4827 1.1229 0.129 Uiso 1 1 calc R . .
C2B C 0.3754(4) 1.3865(5) 1.2133(8) 0.085(3) Uani 1 1 d . . .
H2BA H 0.3578 1.3934 1.2807 0.102 Uiso 1 1 calc R . .
C3B C 0.4085(3) 1.3237(4) 1.2032(6) 0.0532(15) Uani 1 1 d . . .
C4B C 0.4574(2) 1.2167(3) 1.2256(4) 0.0354(10) Uani 1 1 d . . .
C5B C 0.4337(3) 1.3115(3) 1.1029(5) 0.0414(12) Uani 1 1 d . . .
C6B C 0.4269(4) 1.3640(4) 1.0102(6) 0.066(2) Uani 1 1 d . . .
H6B H 0.4431 1.3562 0.9410 0.079 Uiso 1 1 calc R . .
C7B C 0.3957(6) 1.4283(6) 1.0222(8) 0.101(4) Uani 1 1 d . . .
H7B H 0.3922 1.4665 0.9618 0.121 Uiso 1 1 calc R . .
C8B C 0.4809(2) 1.1429(3) 1.2787(4) 0.0343(10) Uani 1 1 d . . .
H8BA H 0.4721 1.1369 1.3602 0.041 Uiso 1 1 calc R . .
H8BB H 0.5222 1.1431 1.2866 0.041 Uiso 1 1 calc R . .
C9B C 0.45561(19) 1.0748(3) 1.1979(4) 0.0318(9) Uani 1 1 d . . .
H9B H 0.4742 1.0269 1.2329 0.038 Uiso 1 1 calc R . .
C10B C 0.3939(2) 1.0687(3) 1.1967(4) 0.0316(10) Uani 1 1 d . . .
C11B C 0.3141(2) 1.0564(3) 1.2627(5) 0.0355(10) Uani 1 1 d . . .
C12B C 0.2715(3) 1.0483(4) 1.3282(5) 0.0451(13) Uani 1 1 d . . .
H12B H 0.2796 1.0408 1.4130 0.054 Uiso 1 1 calc R . .
C13B C 0.2170(2) 1.0514(4) 1.2650(6) 0.0463(13) Uani 1 1 d . . .
H13B H 0.1869 1.0455 1.3070 0.056 Uiso 1 1 calc R . .
C14B C 0.2051(2) 1.0630(4) 1.1411(6) 0.0488(14) Uani 1 1 d . . .
H14B H 0.1671 1.0649 1.1005 0.059 Uiso 1 1 calc R . .
C15B C 0.2482(2) 1.0720(3) 1.0740(5) 0.0434(12) Uani 1 1 d . . .
H15B H 0.2400 1.0800 0.9893 0.052 Uiso 1 1 calc R . .
C16B C 0.3028(2) 1.0685(3) 1.1375(5) 0.0347(10) Uani 1 1 d . . .
O13 O 0.43335(15) 1.1752(2) 0.8879(3) 0.0313(7) Uani 1 1 d . . .
H13 H 0.4297 1.2151 0.8433 0.038 Uiso 1 1 d . . .
Cl1 Cl 1.0000 0.47160(9) 0.5000 0.0359(4) Uani 1 2 d S . .
O1P O 1.0147(2) 0.4260(3) 0.6053(4) 0.0516(11) Uani 1 1 d . . .
O2P O 0.95310(18) 0.5190(3) 0.5121(4) 0.0474(9) Uani 1 1 d . . .
Cl2D Cl 0.88817(19) 0.7713(3) 0.5803(4) 0.0503(5) Uiso 0.377(4) 1 d PD A 1
O3D O 0.9193(7) 0.7839(11) 0.6995(11) 0.078(2) Uiso 0.377(4) 1 d PD A 1
O4D O 0.9189(7) 0.7182(9) 0.5236(15) 0.078(2) Uiso 0.377(4) 1 d PD A 1
O5D O 0.8292(5) 0.7659(9) 0.5816(15) 0.078(2) Uiso 0.377(4) 1 d PD A 1
O6D O 0.8936(7) 0.8353(8) 0.5026(14) 0.078(2) Uiso 0.377(4) 1 d PD A 1
Cl2E Cl 0.87573(11) 0.73755(18) 0.5723(2) 0.0503(5) Uiso 0.623(4) 1 d PD A 2
O3E O 0.9089(6) 0.7667(8) 0.6862(10) 0.0928(18) Uiso 0.623(4) 1 d PD A 2
O4E O 0.9031(5) 0.6874(7) 0.5079(11) 0.0928(18) Uiso 0.623(4) 1 d PD A 2
O5E O 0.8277(5) 0.6976(7) 0.5998(11) 0.0928(18) Uiso 0.623(4) 1 d PD A 2
O6E O 0.8566(5) 0.7999(7) 0.4958(11) 0.0928(18) Uiso 0.623(4) 1 d PD A 2
Cl3 Cl 0.5000 0.6615(3) 0.5000 0.1077(12) Uiso 1 2 d SD . .
O7PA O 0.4573(8) 0.6047(12) 0.4638(19) 0.120(3) Uiso 0.50 1 d PD B -1
O7PB O 0.5374(8) 0.6263(11) 0.595(2) 0.120(3) Uiso 0.50 1 d PD B -1
O8PA O 0.5344(8) 0.6776(12) 0.3944(16) 0.120(3) Uiso 0.50 1 d PD B -1
O8PB O 0.4733(8) 0.7246(11) 0.5477(19) 0.120(3) Uiso 0.50 1 d PD B -1
O1S O 0.8166(2) 0.2985(2) 0.5506(4) 0.0528(11) Uani 1 1 d . . .
C1S C 0.8384(4) 0.2846(5) 0.4457(7) 0.0659(19) Uani 1 1 d . . .
H1SA H 0.8101 0.2580 0.3852 0.079 Uiso 1 1 calc R . .
H1SB H 0.8722 0.2520 0.4652 0.079 Uiso 1 1 calc R . .
C2S C 0.8533(4) 0.3589(5) 0.3966(8) 0.070(2) Uani 1 1 d . . .
H2SA H 0.8718 0.3499 0.3281 0.106 Uiso 1 1 calc R . .
H2SB H 0.8788 0.3868 0.4594 0.106 Uiso 1 1 calc R . .
H2SC H 0.8191 0.3888 0.3701 0.106 Uiso 1 1 calc R . .
C3S C 0.7973(4) 0.2320(4) 0.6003(7) 0.0632(18) Uani 1 1 d . . .
H3SA H 0.8290 0.1967 0.6279 0.076 Uiso 1 1 calc R . .
H3SB H 0.7690 0.2057 0.5394 0.076 Uiso 1 1 calc R . .
C4S C 0.7716(4) 0.2570(5) 0.7053(8) 0.073(2) Uani 1 1 d . . .
H4SA H 0.7623 0.2122 0.7491 0.110 Uiso 1 1 calc R . .
H4SB H 0.7373 0.2862 0.6755 0.110 Uiso 1 1 calc R . .
H4SC H 0.7984 0.2890 0.7594 0.110 Uiso 1 1 calc R . .
N1S N 0.3172(2) 1.2055(3) 0.8987(5) 0.0426(10) Uani 1 1 d . . .
C5S C 0.2931(4) 1.3371(5) 0.8010(11) 0.085(3) Uani 1 1 d . . .
H5SA H 0.3270 1.3685 0.8105 0.128 Uiso 1 1 calc R . .
H5SB H 0.2652 1.3624 0.8395 0.128 Uiso 1 1 calc R . .
H5SC H 0.2777 1.3301 0.7150 0.128 Uiso 1 1 calc R . .
C6S C 0.3070(3) 1.2637(4) 0.8568(6) 0.0484(14) Uani 1 1 d . . .
N2S N 0.5802(11) 0.4576(13) 0.258(2) 0.116(6) Uiso 0.50 1 d P C -2
C7S C 0.5527(9) 0.4552(12) 0.3115(19) 0.081(5) Uiso 0.50 1 d P C -2
C8S C 0.5268(13) 0.4252(17) 0.399(3) 0.119(8) Uiso 0.50 1 d P C -2
H8SA H 0.5153 0.3728 0.3777 0.178 Uiso 0.50 1 calc PR C -2
H8SB H 0.4937 0.4558 0.4050 0.178 Uiso 0.50 1 calc PR C -2
H8SC H 0.5531 0.4257 0.4765 0.178 Uiso 0.50 1 calc PR C -2

loop_
_atom_site_aniso_label
_atom_site_aniso_U_11
_atom_site_aniso_U_22
_atom_site_aniso_U_33
_atom_site_aniso_U_23
_atom_site_aniso_U_13
_atom_site_aniso_U_12
Mn1 0.0269(5) 0.0322(4) 0.0192(4) 0.000 0.0034(3) 0.000
Mn2 0.0270(5) 0.0338(5) 0.0185(4) 0.000 0.0039(4) 0.000
Mn3 0.0283(3) 0.0365(4) 0.0208(3) -0.0019(3) 0.0029(2) -0.0001(3)
O1A 0.0323(18) 0.0394(17) 0.0192(16) -0.0093(13) 0.0022(13) 0.0011(14)
N1A 0.044(3) 0.041(2) 0.047(3) -0.0084(19) 0.006(2) 0.005(2)
N2A 0.032(2) 0.042(2) 0.0245(19) 0.0016(16) 0.0053(16) 0.0033(17)
N3A 0.037(2) 0.036(2) 0.0253(19) -0.0063(15) 0.0016(16) -0.0022(16)
N4A 0.032(2) 0.039(2) 0.0231(19) -0.0053(15) -0.0011(15) 0.0037(16)
C1A 0.047(4) 0.070(4) 0.060(4) 0.014(3) 0.012(3) 0.028(3)
C2A 0.064(4) 0.054(3) 0.057(4) 0.006(3) 0.023(3) 0.019(3)
C3A 0.046(3) 0.047(3) 0.038(3) 0.004(2) 0.009(2) 0.011(2)
C4A 0.038(3) 0.040(2) 0.030(2) 0.0011(19) 0.0072(19) 0.003(2)
C5A 0.038(3) 0.045(3) 0.026(2) 0.0064(19) 0.011(2) 0.008(2)
C6A 0.032(3) 0.069(4) 0.038(3) 0.001(3) 0.009(2) 0.000(2)
C7A 0.037(3) 0.080(4) 0.042(3) 0.005(3) 0.011(2) 0.019(3)
C8A 0.037(3) 0.037(2) 0.039(3) -0.005(2) 0.003(2) 0.002(2)
C9A 0.039(3) 0.033(2) 0.020(2) -0.0043(17) 0.0016(17) -0.0015(19)
C10A 0.039(2) 0.030(2) 0.026(2) -0.0022(17) 0.0048(18) 0.0009(19)
C11A 0.033(2) 0.041(3) 0.024(2) -0.0053(18) 0.0048(18) -0.0062(19)
C12A 0.035(3) 0.049(3) 0.029(2) -0.005(2) -0.002(2) -0.014(2)
C13A 0.035(3) 0.058(3) 0.038(3) 0.001(2) 0.001(2) -0.014(2)
C14A 0.035(3) 0.055(3) 0.039(3) 0.002(2) 0.003(2) 0.007(2)
C15A 0.034(2) 0.044(3) 0.036(2) -0.003(2) 0.0016(18) -0.001(2)
C16A 0.032(2) 0.041(3) 0.028(2) -0.0010(19) 0.0024(19) -0.0056(19)
O1B 0.0297(14) 0.0459(18) 0.0187(13) -0.0024(14) 0.0048(11) -0.0032(15)
N1B 0.039(2) 0.040(2) 0.028(2) 0.0006(17) 0.0102(17) 0.0046(18)
N2B 0.049(3) 0.061(3) 0.026(2) -0.0046(19) 0.014(2) 0.003(2)
N3B 0.034(2) 0.057(2) 0.0195(18) 0.0053(16) 0.0050(15) -0.0034(18)
N4B 0.0299(18) 0.041(2) 0.0220(17) -0.0038(15) 0.0012(14) -0.0008(16)
C1B 0.160(11) 0.101(7) 0.071(6) 0.013(5) 0.044(6) 0.089(8)
C2B 0.111(7) 0.090(6) 0.062(5) 0.009(4) 0.036(5) 0.055(6)
C3B 0.056(4) 0.072(4) 0.034(3) 0.001(3) 0.013(3) 0.019(3)
C4B 0.038(3) 0.046(3) 0.022(2) -0.0018(19) 0.0082(19) -0.002(2)
C5B 0.042(3) 0.047(3) 0.035(3) 0.002(2) 0.005(2) 0.008(2)
C6B 0.096(6) 0.065(4) 0.040(3) 0.002(3) 0.025(4) 0.025(4)
C7B 0.169(11) 0.079(6) 0.057(5) 0.017(4) 0.028(6) 0.077(7)
C8B 0.035(3) 0.051(3) 0.017(2) 0.0015(18) 0.0056(17) -0.005(2)
C9B 0.027(2) 0.048(3) 0.0202(19) 0.0018(18) 0.0044(15) 0.0006(19)
C10B 0.032(2) 0.045(3) 0.0184(19) -0.0013(17) 0.0063(16) -0.0031(19)
C11B 0.033(2) 0.040(2) 0.035(3) 0.0021(19) 0.011(2) -0.0012(19)
C12B 0.045(3) 0.060(3) 0.034(3) 0.007(2) 0.015(2) -0.007(3)
C13B 0.033(3) 0.056(3) 0.054(3) 0.000(3) 0.019(2) -0.011(2)
C14B 0.035(3) 0.061(3) 0.051(3) -0.012(3) 0.011(2) -0.008(2)
C15B 0.034(2) 0.056(3) 0.039(3) -0.002(2) 0.004(2) -0.004(2)
C16B 0.030(2) 0.043(3) 0.032(2) -0.0021(19) 0.0074(18) -0.0030(19)
O13 0.0304(17) 0.0390(16) 0.0244(16) 0.0033(14) 0.0049(13) -0.0007(14)
Cl1 0.0452(9) 0.0413(8) 0.0208(7) 0.000 0.0056(6) 0.000
O1P 0.069(3) 0.056(2) 0.030(2) 0.0132(17) 0.0115(19) 0.016(2)
O2P 0.046(2) 0.061(2) 0.034(2) 0.0031(17) 0.0037(17) 0.0080(19)
O1S 0.070(3) 0.041(2) 0.050(3) -0.0138(17) 0.017(2) -0.0067(19)
C1S 0.068(5) 0.065(4) 0.064(4) -0.025(4) 0.010(4) -0.003(4)
C2S 0.083(5) 0.076(5) 0.060(5) -0.023(4) 0.031(4) -0.024(4)
C3S 0.082(5) 0.040(3) 0.067(5) -0.001(3) 0.014(4) -0.002(3)
C4S 0.111(7) 0.057(4) 0.059(4) -0.007(3) 0.034(5) -0.009(4)
N1S 0.031(2) 0.047(3) 0.049(3) -0.004(2) 0.0067(19) 0.0003(19)
C5S 0.059(5) 0.074(5) 0.126(9) 0.050(5) 0.023(5) 0.016(4)
C6S 0.034(3) 0.054(3) 0.058(4) 0.005(3) 0.012(3) 0.007(2)

loop_
_atom_type_symbol
_atom_type_description
_atom_type_scat_dispersion_real
_atom_type_scat_dispersion_imag
_atom_type_scat_source
C C 0.0033 0.0016 'International Tables Vol C Tables 4.2.6.8 and 6.1.1.4'
H H 0.0000 0.0000 'International Tables Vol C Tables 4.2.6.8 and 6.1.1.4'
N N 0.0061 0.0033 'International Tables Vol C Tables 4.2.6.8 and 6.1.1.4'
O O 0.0106 0.0060 'International Tables Vol C Tables 4.2.6.8 and 6.1.1.4'
Cl Cl 0.1484 0.1585 'International Tables Vol C Tables 4.2.6.8 and 6.1.1.4'
Mn Mn 0.3368 0.7283 'International Tables Vol C Tables 4.2.6.8 and 6.1.1.4'

loop_
_geom_angle_atom_site_label_1
_geom_angle_atom_site_label_2
_geom_angle_atom_site_label_3
_geom_angle
_geom_angle_site_symmetry_1
_geom_angle_site_symmetry_3
O1A Mn1 O1A 174.4(2) 2_657 .
O1A Mn1 O1B 80.64(13) 2_657 2_657
O1A Mn1 O1B 95.02(14) . 2_657
O1A Mn1 O1B 95.02(14) 2_657 .
O1A Mn1 O1B 80.64(13) . .
O1B Mn1 O1B 80.14(18) 2_657 .
O1A Mn1 N2A 95.05(16) 2_657 .
O1A Mn1 N2A 88.99(15) . .
O1B Mn1 N2A 96.74(14) 2_657 .
O1B Mn1 N2A 168.82(14) . .
O1A Mn1 N2A 88.99(15) 2_657 2_657
O1A Mn1 N2A 95.05(16) . 2_657
O1B Mn1 N2A 168.82(14) 2_657 2_657
O1B Mn1 N2A 96.73(14) . 2_657
N2A Mn1 N2A 88.3(2) . 2_657
O13 Mn2 O13 177.0(2) 2_657 .
O13 Mn2 N1B 92.34(17) 2_657 2_657
O13 Mn2 N1B 89.33(16) . 2_657
O13 Mn2 N1B 89.33(16) 2_657 .
O13 Mn2 N1B 92.34(17) . .
N1B Mn2 N1B 113.4(2) 2_657 .
O13 Mn2 O1B 83.69(14) 2_657 2_657
O13 Mn2 O1B 93.92(14) . 2_657
N1B Mn2 O1B 85.07(15) 2_657 2_657
N1B Mn2 O1B 160.56(15) . 2_657
O13 Mn2 O1B 93.93(14) 2_657 .
O13 Mn2 O1B 83.69(14) . .
N1B Mn2 O1B 160.56(15) 2_657 .
N1B Mn2 O1B 85.07(15) . .
O1B Mn2 O1B 77.37(18) 2_657 .
O13 Mn3 N4B 129.03(15) . .
O13 Mn3 N4A 116.31(15) . .
N4B Mn3 N4A 114.18(16) . .
O13 Mn3 O1A 93.91(13) . .
N4B Mn3 O1A 106.17(14) . .
N4A Mn3 O1A 73.88(14) . .
O13 Mn3 N1S 81.13(15) . .
N4B Mn3 N1S 90.61(17) . .
N4A Mn3 N1S 92.18(17) . .
O1A Mn3 N1S 161.41(15) . .
O13 Mn3 O1B 73.40(13) . .
N4B Mn3 O1B 72.86(13) . .
N4A Mn3 O1B 139.94(14) . .
O1A Mn3 O1B 66.54(12) . .
N1S Mn3 O1B 127.79(15) . .
C9A O1A Mn1 128.4(3) . .
C9A O1A Mn3 116.5(3) . .
Mn1 O1A Mn3 112.65(14) . .
C4A N1A C3A 108.3(5) . .
C4A N1A H1A 125.9 . .
C3A N1A H1A 125.9 . .
C4A N2A C5A 105.2(4) . .
C4A N2A Mn1 120.2(4) . .
C5A N2A Mn1 130.8(3) . .
C10A N3A C11A 106.5(4) . .
C10A N3A H3A 126.7 . .
C11A N3A H3A 126.7 . .
C10A N4A C16A 105.5(4) . .
C10A N4A Mn3 116.2(3) . .
C16A N4A Mn3 137.7(3) . .
C2A C1A C7A 122.0(6) . .
C2A C1A H1AA 119.0 . .
C7A C1A H1AA 119.0 . .
C1A C2A C3A 115.6(7) . .
C1A C2A H2A 122.2 . .
C3A C2A H2A 122.2 . .
C5A C3A C2A 123.2(6) . .
C5A C3A N1A 104.9(5) . .
C2A C3A N1A 131.9(6) . .
N2A C4A N1A 112.2(5) . .
N2A C4A C8A 126.8(5) . .
N1A C4A C8A 121.0(5) . .
C3A C5A C6A 120.1(5) . .
C3A C5A N2A 109.4(5) . .
C6A C5A N2A 130.4(5) . .
C7A C6A C5A 116.6(6) . .
C7A C6A H6A 121.7 . .
C5A C6A H6A 121.7 . .
C6A C7A C1A 122.3(6) . .
C6A C7A H7A 118.9 . .
C1A C7A H7A 118.9 . .
C9A C8A C4A 112.4(4) . .
C9A C8A H8AA 109.1 . .
C4A C8A H8AA 109.1 . .
C9A C8A H8AB 109.1 . .
C4A C8A H8AB 109.1 . .
H8AA C8A H8AB 107.9 . .
O1A C9A C8A 114.8(4) . .
O1A C9A C10A 105.8(4) . .
C8A C9A C10A 112.4(4) . .
O1A C9A H9A 107.9 . .
C8A C9A H9A 107.9 . .
C10A C9A H9A 107.9 . .
N4A C10A N3A 112.9(4) . .
N4A C10A C9A 122.3(4) . .
N3A C10A C9A 124.7(4) . .
C16A C11A N3A 106.2(4) . .
C16A C11A C12A 122.8(5) . .
N3A C11A C12A 131.0(5) . .
C13A C12A C11A 115.9(5) . .
C13A C12A H12A 122.1 . .
C11A C12A H12A 122.1 . .
C12A C13A C14A 122.1(5) . .
C12A C13A H13A 118.9 . .
C14A C13A H13A 118.9 . .
C15A C14A C13A 121.6(5) . .
C15A C14A H14A 119.2 . .
C13A C14A H14A 119.2 . .
C14A C15A C16A 117.9(5) . .
C14A C15A H15A 121.1 . .
C16A C15A H15A 121.1 . .
C11A C16A N4A 108.8(4) . .
C11A C16A C15A 119.7(5) . .
N4A C16A C15A 131.3(5) . .
C9B O1B Mn1 118.8(3) . .
C9B O1B Mn2 126.9(3) . .
Mn1 O1B Mn2 101.25(12) . .
C9B O1B Mn3 114.1(3) . .
Mn1 O1B Mn3 99.68(12) . .
Mn2 O1B Mn3 89.65(12) . .
C4B N1B C5B 106.7(4) . .
C4B N1B Mn2 121.7(4) . .
C5B N1B Mn2 130.5(4) . .
C4B N2B C3B 107.8(5) . .
C4B N2B H2B 126.1 . .
C3B N2B H2B 126.1 . .
C10B N3B C11B 108.6(4) . .
C10B N3B H3B 125.7 . .
C11B N3B H3B 125.7 . .
C10B N4B C16B 106.9(4) . .
C10B N4B Mn3 118.7(3) . .
C16B N4B Mn3 134.4(3) . .
C2B C1B C7B 121.0(7) . .
C2B C1B H1B 119.5 . .
C7B C1B H1B 119.5 . .
C3B C2B C1B 116.6(7) . .
C3B C2B H2BA 121.7 . .
C1B C2B H2BA 121.7 . .
C2B C3B N2B 132.1(6) . .
C2B C3B C5B 122.6(6) . .
N2B C3B C5B 105.3(5) . .
N1B C4B N2B 112.0(5) . .
N1B C4B C8B 124.9(5) . .
N2B C4B C8B 123.0(5) . .
C6B C5B N1B 131.5(6) . .
C6B C5B C3B 120.2(6) . .
N1B C5B C3B 108.3(5) . .
C7B C6B C5B 117.4(7) . .
C7B C6B H6B 121.3 . .
C5B C6B H6B 121.3 . .
C6B C7B C1B 122.2(8) . .
C6B C7B H7B 118.9 . .
C1B C7B H7B 118.9 . .
C4B C8B C9B 110.7(4) . .
C4B C8B H8BA 109.5 . .
C9B C8B H8BA 109.5 . .
C4B C8B H8BB 109.5 . .
C9B C8B H8BB 109.5 . .
H8BA C8B H8BB 108.1 . .
O1B C9B C10B 108.9(4) . .
O1B C9B C8B 112.5(4) . .
C10B C9B C8B 109.9(4) . .
O1B C9B H9B 108.5 . .
C10B C9B H9B 108.5 . .
C8B C9B H9B 108.5 . .
N4B C10B N3B 111.1(4) . .
N4B C10B C9B 124.9(4) . .
N3B C10B C9B 124.0(4) . .
N3B C11B C12B 132.6(5) . .
N3B C11B C16B 105.4(4) . .
C12B C11B C16B 122.1(5) . .
C13B C12B C11B 117.2(5) . .
C13B C12B H12B 121.4 . .
C11B C12B H12B 121.4 . .
C12B C13B C14B 121.4(5) . .
C12B C13B H13B 119.3 . .
C14B C13B H13B 119.3 . .
C13B C14B C15B 121.8(5) . .
C13B C14B H14B 119.1 . .
C15B C14B H14B 119.1 . .
C16B C15B C14B 116.7(5) . .
C16B C15B H15B 121.6 . .
C14B C15B H15B 121.6 . .
C15B C16B N4B 131.1(5) . .
C15B C16B C11B 120.8(5) . .
N4B C16B C11B 108.0(4) . .
Mn2 O13 Mn3 112.87(17) . .
Mn2 O13 H13 111.0 . .
Mn3 O13 H13 133.3 . .
O1P Cl1 O1P 111.5(4) 2_756 .
O1P Cl1 O2P 109.3(3) 2_756 .
O1P Cl1 O2P 108.8(2) . .
O1P Cl1 O2P 108.8(2) 2_756 2_756
O1P Cl1 O2P 109.3(3) . 2_756
O2P Cl1 O2P 109.2(4) . 2_756
O4D Cl2D O3D 107.5(10) . .
O4D Cl2D O5D 124.7(10) . .
O3D Cl2D O5D 110.4(10) . .
O4D Cl2D O6D 96.8(9) . .
O3D Cl2D O6D 110.9(10) . .
O5D Cl2D O6D 105.3(9) . .
O4E Cl2E O6E 107.7(7) . .
O4E Cl2E O5E 106.9(7) . .
O6E Cl2E O5E 108.8(7) . .
O4E Cl2E O3E 116.2(8) . .
O6E Cl2E O3E 109.0(7) . .
O5E Cl2E O3E 108.0(7) . .
O7PB Cl3 O7PB 128.0(18) 2_656 .
O7PB Cl3 O7PA 103.6(12) 2_656 2_656
O7PB Cl3 O7PA 32.6(10) . 2_656
O7PB Cl3 O7PA 32.6(10) 2_656 .
O7PB Cl3 O7PA 103.6(12) . .
O7PA Cl3 O7PA 92.2(17) 2_656 .
O7PB Cl3 O8PB 108.8(11) 2_656 2_656
O7PB Cl3 O8PB 110.7(12) . 2_656
O7PA Cl3 O8PB 106.8(11) 2_656 2_656
O7PA Cl3 O8PB 141.1(11) . 2_656
O7PB Cl3 O8PB 110.7(12) 2_656 .
O7PB Cl3 O8PB 108.7(11) . .
O7PA Cl3 O8PB 141.1(11) 2_656 .
O7PA Cl3 O8PB 106.8(11) . .
O8PB Cl3 O8PB 79.3(17) 2_656 .
O7PB Cl3 O8PA 107.1(11) 2_656 2_656
O7PB Cl3 O8PA 81.9(11) . 2_656
O7PA Cl3 O8PA 111.0(11) 2_656 2_656
O7PA Cl3 O8PA 83.4(11) . 2_656
O8PB Cl3 O8PA 118.6(13) 2_656 2_656
O8PB Cl3 O8PA 41.6(9) . 2_656
O7PB Cl3 O8PA 81.9(11) 2_656 .
O7PB Cl3 O8PA 107.1(11) . .
O7PA Cl3 O8PA 83.4(11) 2_656 .
O7PA Cl3 O8PA 111.0(11) . .
O8PB Cl3 O8PA 41.6(9) 2_656 .
O8PB Cl3 O8PA 118.6(13) . .
O8PA Cl3 O8PA 159.8(15) 2_656 .
C1S O1S C3S 113.4(5) . .
O1S C1S C2S 108.6(6) . .
O1S C1S H1SA 110.0 . .
C2S C1S H1SA 110.0 . .
O1S C1S H1SB 110.0 . .
C2S C1S H1SB 110.0 . .
H1SA C1S H1SB 108.4 . .
C1S C2S H2SA 109.5 . .
C1S C2S H2SB 109.5 . .
H2SA C2S H2SB 109.5 . .
C1S C2S H2SC 109.5 . .
H2SA C2S H2SC 109.5 . .
H2SB C2S H2SC 109.5 . .
O1S C3S C4S 106.9(6) . .
O1S C3S H3SA 110.3 . .
C4S C3S H3SA 110.3 . .
O1S C3S H3SB 110.3 . .
C4S C3S H3SB 110.3 . .
H3SA C3S H3SB 108.6 . .
C3S C4S H4SA 109.5 . .
C3S C4S H4SB 109.5 . .
H4SA C4S H4SB 109.5 . .
C3S C4S H4SC 109.5 . .
H4SA C4S H4SC 109.5 . .
H4SB C4S H4SC 109.5 . .
C6S N1S Mn3 149.2(5) . .
C6S C5S H5SA 109.5 . .
C6S C5S H5SB 109.5 . .
H5SA C5S H5SB 109.5 . .
C6S C5S H5SC 109.5 . .
H5SA C5S H5SC 109.5 . .
H5SB C5S H5SC 109.5 . .
N1S C6S C5S 178.6(9) . .
N2S C7S C8S 156(3) . .
C7S C8S H8SA 109.5 . .
C7S C8S H8SB 109.5 . .
H8SA C8S H8SB 109.5 . .
C7S C8S H8SC 109.5 . .
H8SA C8S H8SC 109.5 . .
H8SB C8S H8SC 109.5 . .

loop_
_geom_bond_atom_site_label_1
_geom_bond_atom_site_label_2
_geom_bond_distance
_geom_bond_site_symmetry_2
Mn1 O1A 1.888(3) 2_657
Mn1 O1A 1.888(3) .
Mn1 O1B 2.102(4) 2_657
Mn1 O1B 2.102(4) .
Mn1 N2A 2.159(4) .
Mn1 N2A 2.159(4) 2_657
Mn2 O13 1.854(3) 2_657
Mn2 O13 1.854(3) .
Mn2 N1B 2.101(4) 2_657
Mn2 N1B 2.101(4) .
Mn2 O1B 2.165(4) 2_657
Mn2 O1B 2.165(4) .
Mn3 O13 2.040(4) .
Mn3 N4B 2.145(4) .
Mn3 N4A 2.151(4) .
Mn3 O1A 2.277(3) .
Mn3 N1S 2.388(5) .
Mn3 O1B 2.433(3) .
O1A C9A 1.401(5) .
N1A C4A 1.344(7) .
N1A C3A 1.392(8) .
N1A H1A 0.8800 .
N2A C4A 1.316(7) .
N2A C5A 1.413(7) .
N3A C10A 1.348(6) .
N3A C11A 1.393(7) .
N3A H3A 0.8800 .
N4A C10A 1.322(6) .
N4A C16A 1.396(6) .
C1A C2A 1.381(11) .
C1A C7A 1.385(11) .
C1A H1AA 0.9500 .
C2A C3A 1.385(8) .
C2A H2A 0.9500 .
C3A C5A 1.381(8) .
C4A C8A 1.517(7) .
C5A C6A 1.406(8) .
C6A C7A 1.369(9) .
C6A H6A 0.9500 .
C7A H7A 0.9500 .
C8A C9A 1.484(7) .
C8A H8AA 0.9900 .
C8A H8AB 0.9900 .
C9A C10A 1.518(7) .
C9A H9A 1.0000 .
C11A C16A 1.387(7) .
C11A C12A 1.401(7) .
C12A C13A 1.375(9) .
C12A H12A 0.9500 .
C13A C14A 1.389(9) .
C13A H13A 0.9500 .
C14A C15A 1.372(7) .
C14A H14A 0.9500 .
C15A C16A 1.396(8) .
C15A H15A 0.9500 .
O1B C9B 1.417(5) .
N1B C4B 1.316(7) .
N1B C5B 1.394(7) .
N2B C4B 1.347(7) .
N2B C3B 1.393(8) .
N2B H2B 0.8800 .
N3B C10B 1.348(6) .
N3B C11B 1.379(7) .
N3B H3B 0.8800 .
N4B C10B 1.324(6) .
N4B C16B 1.393(6) .
C1B C2B 1.387(13) .
C1B C7B 1.396(13) .
C1B H1B 0.9500 .
C2B C3B 1.382(10) .
C2B H2BA 0.9500 .
C3B C5B 1.405(8) .
C4B C8B 1.495(8) .
C5B C6B 1.383(9) .
C6B C7B 1.381(10) .
C6B H6B 0.9500 .
C7B H7B 0.9500 .
C8B C9B 1.559(7) .
C8B H8BA 0.9900 .
C8B H8BB 0.9900 .
C9B C10B 1.498(6) .
C9B H9B 1.0000 .
C11B C12B 1.390(7) .
C11B C16B 1.406(7) .
C12B C13B 1.379(9) .
C12B H12B 0.9500 .
C13B C14B 1.390(9) .
C13B H13B 0.9500 .
C14B C15B 1.413(8) .
C14B H14B 0.9500 .
C15B C16B 1.383(7) .
C15B H15B 0.9500 .
O13 H13 0.8586 .
Cl1 O1P 1.423(4) 2_756
Cl1 O1P 1.423(4) .
Cl1 O2P 1.438(4) .
Cl1 O2P 1.438(4) 2_756
Cl2D O4D 1.421(11) .
Cl2D O3D 1.430(11) .
Cl2D O5D 1.435(11) .
Cl2D O6D 1.450(11) .
Cl2E O4E 1.391(11) .
Cl2E O6E 1.418(11) .
Cl2E O5E 1.446(11) .
Cl2E O3E 1.474(11) .
Cl3 O7PB 1.41(2) 2_656
Cl3 O7PB 1.41(2) .
Cl3 O7PA 1.44(2) 2_656
Cl3 O7PA 1.44(2) .
Cl3 O8PB 1.440(19) 2_656
Cl3 O8PB 1.440(19) .
Cl3 O8PA 1.607(14) 2_656
Cl3 O8PA 1.607(14) .
O1S C1S 1.409(9) .
O1S C3S 1.415(8) .
C1S C2S 1.490(12) .
C1S H1SA 0.9900 .
C1S H1SB 0.9900 .
C2S H2SA 0.9800 .
C2S H2SB 0.9800 .
C2S H2SC 0.9800 .
C3S C4S 1.508(11) .
C3S H3SA 0.9900 .
C3S H3SB 0.9900 .
C4S H4SA 0.9800 .
C4S H4SB 0.9800 .
C4S H4SC 0.9800 .
N1S C6S 1.135(8) .
C5S C6S 1.447(10) .
C5S H5SA 0.9800 .
C5S H5SB 0.9800 .
C5S H5SC 0.9800 .
N2S C7S 0.98(3) .
C7S C8S 1.37(3) .
C8S H8SA 0.9800 .
C8S H8SB 0.9800 .
C8S H8SC 0.9800 .

loop_
_geom_hbond_atom_site_label_D
_geom_hbond_atom_site_label_H
_geom_hbond_atom_site_label_A
_geom_hbond_distance_DH
_geom_hbond_distance_HA
_geom_hbond_distance_DA
_geom_hbond_angle_DHA
_geom_hbond_site_symmetry_A
N1A H1A O8PB 0.88 2.24 2.96(2) 139.0 .
N3A H3A O1S 0.88 1.89 2.728(6) 159.8 3_455
N2B H2B O4E 0.88 2.20 3.033(13) 156.9 3_456
N3B H3B O2P 0.88 2.06 2.910(6) 161.5 3_456
O13 H13 O3D 0.86 2.00 2.834(17) 162.4 3_455
